data_2228854
loop_
_publ_author_name
'Bon, Vladimir V.'
'Orysyk, Svitlana I.'
'Pekhnyo, Vasily I.'

_publ_section_title
;
 Poly[[\m~2~-(1<i>Z</i>,<i>N</i>'<i>E</i>)-2-(1,3-benzothiazol-2-ylsulfanyl)-<i>N</i>'-(2-oxidobenzylidene-\k^2^<i>O</i>:<i>O</i>)acetohydrazidato-\k^2^<i>O</i>,<i>N</i>'](pyridine-\k<i>N</i>)copper(II)]
;
_journal_coeditor_code RK2250
_journal_issue 1
_journal_name_full 'Acta Crystallographica Section E'
_journal_page_first m11
_journal_paper_doi 10.1107/S160053681004986X
_journal_volume 67
_journal_year 2011
_chemical_formula_iupac '[Cu (C16 H11 N3 O2 S2) (C5 H5 N)]'
_chemical_formula_moiety 'C21 H16 Cu N4 O2 S2'
_chemical_formula_sum 'C21 H16 Cu N4 O2 S2'
_chemical_formula_weight 484.04
_chemical_melting_point 553
_chemical_name_systematic
;
Poly[[\m~2~-(1<i>Z</i>,N'<i>E</i>)-2-(1,3-benzothiazol-2-ylsulfanyl)-
<i>N</i>'-(2-oxidobenzylidene-\k^2^<i>O</i>:<i>O</i>)acetohydrazidato-
\k^2^<i>O</i>,<i>N</i>'](pyridine-\k<i>N</i>)copper(II)]
;
_space_group_IT_number 56
_symmetry_cell_setting orthorhombic
_symmetry_space_group_name_Hall '-P 2ab 2ac'
_symmetry_space_group_name_H-M 'P c c n'
_atom_sites_solution_hydrogens geom
_atom_sites_solution_primary direct
_atom_sites_solution_secondary difmap
_audit_creation_method SHELXL97
_cell_angle_alpha 90.00
_cell_angle_beta 90.00
_cell_angle_gamma 90.00
_cell_formula_units_Z 8
_cell_length_a 21.6256(5)
_cell_length_b 25.3751(7)
_cell_length_c 7.1230(2)
_cell_measurement_reflns_used 2558
_cell_measurement_temperature 173(2)
_cell_measurement_theta_max 25.04
_cell_measurement_theta_min 2.47
_cell_volume 3908.76(18)
_computing_cell_refinement '<i>SAINT</i> (Bruker, 2005)'
_computing_data_collection '<i>APEX2</i> (Bruker, 2005)'
_computing_data_reduction '<i>SAINT</i> (Bruker, 2005)'
_computing_molecular_graphics '<i>DIAMOND</i> (Brandenburg & Putz, 2010)'
_computing_publication_material '<i>publCIF</i> (Westrip, 2010)'
_computing_structure_refinement '<i>SHELXL97</i> (Sheldrick, 2008)'
_computing_structure_solution '<i>SHELXS97</i> (Sheldrick, 2008)'
_diffrn_ambient_temperature 173(2)
_diffrn_measured_fraction_theta_full 0.998
_diffrn_measured_fraction_theta_max 0.998
_diffrn_measurement_device_type 'Bruker APEXII CCD'
_diffrn_measurement_method '\f and \w'
_diffrn_radiation_monochromator graphite
_diffrn_radiation_source 'fine-focus sealed tube'
_diffrn_radiation_type MoK\a
_diffrn_radiation_wavelength 0.71073
_diffrn_reflns_av_R_equivalents 0.0549
_diffrn_reflns_av_sigmaI/netI 0.0467
_diffrn_reflns_limit_h_max 24
_diffrn_reflns_limit_h_min -27
_diffrn_reflns_limit_k_max 31
_diffrn_reflns_limit_k_min -27
_diffrn_reflns_limit_l_max 8
_diffrn_reflns_limit_l_min -8
_diffrn_reflns_number 18118
_diffrn_reflns_theta_full 26.41
_diffrn_reflns_theta_max 26.41
_diffrn_reflns_theta_min 1.88
_exptl_absorpt_coefficient_mu 1.359
_exptl_absorpt_correction_T_max 0.9229
_exptl_absorpt_correction_T_min 0.5498
_exptl_absorpt_correction_type multi-scan
_exptl_absorpt_process_details '(<i>SADABS</i>; Bruker, 2005)'
_exptl_crystal_colour violet
_exptl_crystal_density_diffrn 1.645
_exptl_crystal_density_method 'not measured'
_exptl_crystal_description needle
_exptl_crystal_F_000 1976
_exptl_crystal_size_max 0.50
_exptl_crystal_size_mid 0.08
_exptl_crystal_size_min 0.06
_refine_diff_density_max 0.380
_refine_diff_density_min -0.332
_refine_ls_extinction_method none
_refine_ls_goodness_of_fit_ref 1.016
_refine_ls_hydrogen_treatment constr
_refine_ls_matrix_type full
_refine_ls_number_parameters 271
_refine_ls_number_reflns 4003
_refine_ls_number_restraints 0
_refine_ls_restrained_S_all 1.016
_refine_ls_R_factor_all 0.0614
_refine_ls_R_factor_gt 0.0368
_refine_ls_shift/su_max 0.001
_refine_ls_shift/su_mean 0.000
_refine_ls_structure_factor_coef Fsqd
_refine_ls_weighting_details 'calc w=1/[\s^2^(Fo^2^)+(0.0326P)^2^+3.0387P] where P=(Fo^2^+2Fc^2^)/3'
_refine_ls_weighting_scheme calc
_refine_ls_wR_factor_gt 0.0787
_refine_ls_wR_factor_ref 0.0886
_reflns_number_gt 2903
_reflns_number_total 4003
_reflns_threshold_expression I>2\s(I)
_cod_data_source_file rk2250.cif
_cod_data_source_block I
_cod_database_code 2228854
_cod_database_fobs_code 2228854

loop_
_symmetry_equiv_pos_as_xyz
'x, y, z'
'-x+1/2, -y+1/2, z'
'x+1/2, -y, -z+1/2'
'-x, y+1/2, -z+1/2'
'-x, -y, -z'
'x-1/2, y-1/2, -z'
'-x-1/2, y, z-1/2'
'x, -y-1/2, z-1/2'

loop_
_atom_site_type_symbol
_atom_site_label
_atom_site_fract_x
_atom_site_fract_y
_atom_site_fract_z
_atom_site_U_iso_or_equiv
_atom_site_adp_type
_atom_site_calc_flag
_atom_site_refinement_flags
_atom_site_occupancy
_atom_site_disorder_assembly
_atom_site_disorder_group
Cu Cu1 0.753102(15) -0.037321(13) 0.25835(5) 0.02055(11) Uani d . 1 . .
S S1 0.60090(3) 0.11100(3) -0.02890(11) 0.02363(19) Uani d . 1 . .
S S2 0.53776(3) 0.21393(3) -0.09219(12) 0.02583(19) Uani d . 1 . .
N N1 0.66488(10) -0.03048(9) 0.2427(3) 0.0187(5) Uani d . 1 . .
N N2 0.64317(10) 0.01688(9) 0.1648(4) 0.0200(5) Uani d . 1 . .
N N3 0.65432(11) 0.20772(9) -0.0010(4) 0.0237(6) Uani d . 1 . .
N N4 0.84545(10) -0.04057(9) 0.2569(3) 0.0205(5) Uani d . 1 . .
O O1 0.74669(8) -0.09381(8) 0.4338(3) 0.0256(5) Uani d . 1 . .
O O2 0.74812(8) 0.02913(7) 0.1199(3) 0.0251(5) Uani d . 1 . .
C C1 0.69993(13) -0.12735(11) 0.4391(4) 0.0215(7) Uani d . 1 . .
C C2 0.64019(12) -0.11621(11) 0.3652(4) 0.0204(6) Uani d . 1 . .
C C3 0.62496(13) -0.06622(11) 0.2816(4) 0.0207(7) Uani d . 1 . .
H H3 0.5828 -0.0593 0.2535 0.025 Uiso calc R 1 . .
C C4 0.69083(12) 0.04394(11) 0.1080(4) 0.0194(6) Uani d . 1 . .
C C5 0.68084(12) 0.09696(11) 0.0213(5) 0.0246(7) Uani d . 1 . .
H H5A 0.7048 0.0990 -0.0969 0.030 Uiso calc R 1 . .
H H5B 0.6970 0.1243 0.1074 0.030 Uiso calc R 1 . .
C C6 0.60595(13) 0.17951(11) -0.0371(4) 0.0213(7) Uani d . 1 . .
C C7 0.57858(13) 0.27236(11) -0.0661(4) 0.0222(7) Uani d . 1 . .
C C8 0.63975(13) 0.26134(11) -0.0164(4) 0.0225(7) Uani d . 1 . .
C C9 0.68083(14) 0.30265(12) 0.0145(5) 0.0282(7) Uani d . 1 . .
H H9 0.7226 0.2958 0.0483 0.034 Uiso calc R 1 . .
C C10 0.65983(14) 0.35356(12) -0.0049(5) 0.0295(7) Uani d . 1 . .
H H10 0.6874 0.3821 0.0165 0.035 Uiso calc R 1 . .
C C11 0.59887(14) 0.36401(12) -0.0552(4) 0.0270(7) Uani d . 1 . .
H H11 0.5857 0.3995 -0.0680 0.032 Uiso calc R 1 . .
C C12 0.55732(13) 0.32394(12) -0.0868(4) 0.0247(7) Uani d . 1 . .
H H12 0.5157 0.3311 -0.1214 0.030 Uiso calc R 1 . .
C C13 0.59384(13) -0.15471(12) 0.3780(5) 0.0291(8) Uani d . 1 . .
H H13 0.5541 -0.1475 0.3272 0.035 Uiso calc R 1 . .
C C14 0.60447(15) -0.20236(13) 0.4619(5) 0.0371(9) Uani d . 1 . .
H H14 0.5727 -0.2282 0.4666 0.045 Uiso calc R 1 . .
C C15 0.66156(15) -0.21258(13) 0.5395(5) 0.0382(9) Uani d . 1 . .
H H15 0.6688 -0.2453 0.6002 0.046 Uiso calc R 1 . .
C C16 0.70815(14) -0.17588(12) 0.5300(5) 0.0313(8) Uani d . 1 . .
H H16 0.7469 -0.1836 0.5865 0.038 Uiso calc R 1 . .
C C17 0.87917(12) -0.00032(11) 0.1905(4) 0.0221(7) Uani d . 1 . .
H H17 0.8584 0.0293 0.1384 0.027 Uiso calc R 1 . .
C C18 0.94300(13) -0.00042(12) 0.1953(5) 0.0273(7) Uani d . 1 . .
H H18 0.9654 0.0287 0.1463 0.033 Uiso calc R 1 . .
C C19 0.97394(14) -0.04243(12) 0.2708(4) 0.0294(8) Uani d . 1 . .
H H19 1.0178 -0.0426 0.2788 0.035 Uiso calc R 1 . .
C C20 0.93942(13) -0.08465(12) 0.3352(5) 0.0271(7) Uani d . 1 . .
H H20 0.9594 -0.1149 0.3850 0.033 Uiso calc R 1 . .
C C21 0.87554(13) -0.08248(12) 0.3266(4) 0.0239(7) Uani d . 1 . .
H H21 0.8522 -0.1116 0.3715 0.029 Uiso calc R 1 . .

loop_
_atom_site_aniso_label
_atom_site_aniso_U_11
_atom_site_aniso_U_22
_atom_site_aniso_U_33
_atom_site_aniso_U_12
_atom_site_aniso_U_13
_atom_site_aniso_U_23
Cu1 0.01372(17) 0.02016(19) 0.0278(2) -0.00024(15) -0.00072(15) 0.00473(17)
S1 0.0198(4) 0.0180(4) 0.0331(5) 0.0017(3) -0.0009(3) 0.0003(3)
S2 0.0218(4) 0.0219(4) 0.0337(5) 0.0014(3) -0.0039(3) 0.0008(4)
N1 0.0177(12) 0.0178(13) 0.0207(13) 0.0016(9) 0.0006(10) 0.0018(11)
N2 0.0203(12) 0.0161(12) 0.0235(14) 0.0037(10) 0.0000(10) 0.0000(11)
N3 0.0259(13) 0.0174(13) 0.0277(15) 0.0019(10) -0.0008(11) -0.0019(12)
N4 0.0175(12) 0.0225(13) 0.0214(14) 0.0007(10) -0.0025(10) -0.0027(11)
O1 0.0198(10) 0.0220(11) 0.0349(13) -0.0019(8) -0.0029(9) 0.0093(10)
O2 0.0160(10) 0.0221(11) 0.0372(13) 0.0000(8) 0.0009(9) 0.0070(10)
C1 0.0224(15) 0.0187(16) 0.0234(17) 0.0005(12) 0.0056(12) -0.0024(13)
C2 0.0185(14) 0.0203(15) 0.0224(17) -0.0019(12) 0.0039(12) -0.0012(13)
C3 0.0157(14) 0.0227(16) 0.0236(18) -0.0006(11) 0.0002(12) -0.0032(13)
C4 0.0208(14) 0.0191(15) 0.0183(15) 0.0019(12) 0.0000(12) -0.0038(13)
C5 0.0169(14) 0.0205(16) 0.036(2) 0.0009(11) 0.0047(13) 0.0048(14)
C6 0.0222(15) 0.0196(16) 0.0221(17) 0.0031(12) 0.0010(12) -0.0007(13)
C7 0.0233(15) 0.0247(16) 0.0185(16) -0.0009(12) -0.0004(12) 0.0002(14)
C8 0.0224(15) 0.0205(17) 0.0247(17) 0.0035(11) 0.0011(13) -0.0010(13)
C9 0.0235(15) 0.0271(17) 0.034(2) -0.0004(13) -0.0044(14) -0.0029(15)
C10 0.0317(17) 0.0223(17) 0.035(2) -0.0039(13) 0.0018(14) -0.0022(15)
C11 0.0355(17) 0.0188(16) 0.0266(18) 0.0073(13) 0.0027(14) 0.0030(14)
C12 0.0239(15) 0.0278(17) 0.0223(17) 0.0061(12) -0.0007(13) 0.0034(15)
C13 0.0216(15) 0.0272(18) 0.039(2) -0.0052(13) 0.0017(14) -0.0050(16)
C14 0.0324(18) 0.0233(18) 0.056(3) -0.0090(14) 0.0096(16) 0.0027(17)
C15 0.0387(19) 0.0196(17) 0.056(3) 0.0029(14) 0.0136(17) 0.0086(17)
C16 0.0268(16) 0.0256(18) 0.041(2) 0.0035(13) 0.0063(15) 0.0091(16)
C17 0.0205(14) 0.0185(15) 0.0274(17) 0.0001(12) 0.0019(12) -0.0024(13)
C18 0.0205(15) 0.0271(18) 0.0341(19) -0.0011(13) 0.0030(13) -0.0019(15)
C19 0.0186(15) 0.040(2) 0.0300(19) 0.0041(13) 0.0023(13) -0.0022(16)
C20 0.0246(16) 0.0266(17) 0.0302(18) 0.0081(13) -0.0035(14) -0.0011(15)
C21 0.0245(15) 0.0236(17) 0.0236(17) 0.0014(13) 0.0012(13) -0.0005(14)

loop_
_atom_type_symbol
_atom_type_description
_atom_type_scat_dispersion_real
_atom_type_scat_dispersion_imag
_atom_type_scat_source
C C 0.0033 0.0016 'International Tables Vol C Tables 4.2.6.8 and 6.1.1.4'
H H 0.0000 0.0000 'International Tables Vol C Tables 4.2.6.8 and 6.1.1.4'
Cu Cu 0.3201 1.2651 'International Tables Vol C Tables 4.2.6.8 and 6.1.1.4'
N N 0.0061 0.0033 'International Tables Vol C Tables 4.2.6.8 and 6.1.1.4'
O O 0.0106 0.0060 'International Tables Vol C Tables 4.2.6.8 and 6.1.1.4'
S S 0.1246 0.1234 'International Tables Vol C Tables 4.2.6.8 and 6.1.1.4'

loop_
_geom_angle_atom_site_label_1
_geom_angle_atom_site_label_2
_geom_angle_atom_site_label_3
_geom_angle_site_symmetry_1
_geom_angle_site_symmetry_3
_geom_angle
_geom_angle_publ_flag
O1 Cu1 N1 . . 91.94(9) ?
O1 Cu1 O2 . . 167.00(9) ?
N1 Cu1 O2 . . 80.68(9) ?
O1 Cu1 N4 . . 92.59(9) ?
N1 Cu1 N4 . . 175.39(10) ?
O2 Cu1 N4 . . 95.04(9) ?
O1 Cu1 O1 . 7_755 99.26(8) ?
N1 Cu1 O1 . 7_755 89.99(8) ?
O2 Cu1 O1 . 7_755 91.47(8) ?
N4 Cu1 O1 . 7_755 88.40(8) ?
C6 S1 C5 . . 98.27(13) ?
C7 S2 C6 . . 88.50(14) ?
C3 N1 N2 . . 117.7(2) ?
C3 N1 Cu1 . . 126.36(19) ?
N2 N1 Cu1 . . 115.64(16) ?
C4 N2 N1 . . 108.0(2) ?
C6 N3 C8 . . 109.9(2) ?
C17 N4 C21 . . 118.1(2) ?
C17 N4 Cu1 . . 120.92(19) ?
C21 N4 Cu1 . . 121.00(19) ?
C1 O1 Cu1 . . 123.95(19) ?
C4 O2 Cu1 . . 109.57(17) ?
O1 C1 C16 . . 118.8(3) ?
O1 C1 C2 . . 123.8(3) ?
C16 C1 C2 . . 117.4(3) ?
C13 C2 C1 . . 119.1(3) ?
C13 C2 C3 . . 118.5(3) ?
C1 C2 C3 . . 122.4(2) ?
N1 C3 C2 . . 123.9(3) ?
N1 C3 H3 . . 118.0 ?
C2 C3 H3 . . 118.0 ?
O2 C4 N2 . . 125.6(3) ?
O2 C4 C5 . . 115.2(2) ?
N2 C4 C5 . . 119.2(2) ?
C4 C5 S1 . . 113.48(19) ?
C4 C5 H5A . . 108.9 ?
S1 C5 H5A . . 108.9 ?
C4 C5 H5B . . 108.9 ?
S1 C5 H5B . . 108.9 ?
H5A C5 H5B . . 107.7 ?
N3 C6 S1 . . 126.6(2) ?
N3 C6 S2 . . 116.6(2) ?
S1 C6 S2 . . 116.77(16) ?
C12 C7 C8 . . 121.8(3) ?
C12 C7 S2 . . 128.5(2) ?
C8 C7 S2 . . 109.7(2) ?
C9 C8 C7 . . 119.6(3) ?
C9 C8 N3 . . 125.1(3) ?
C7 C8 N3 . . 115.3(3) ?
C10 C9 C8 . . 118.7(3) ?
C10 C9 H9 . . 120.6 ?
C8 C9 H9 . . 120.6 ?
C9 C10 C11 . . 121.1(3) ?
C9 C10 H10 . . 119.4 ?
C11 C10 H10 . . 119.4 ?
C12 C11 C10 . . 121.3(3) ?
C12 C11 H11 . . 119.3 ?
C10 C11 H11 . . 119.3 ?
C11 C12 C7 . . 117.4(3) ?
C11 C12 H12 . . 121.3 ?
C7 C12 H12 . . 121.3 ?
C14 C13 C2 . . 121.6(3) ?
C14 C13 H13 . . 119.2 ?
C2 C13 H13 . . 119.2 ?
C13 C14 C15 . . 119.5(3) ?
C13 C14 H14 . . 120.3 ?
C15 C14 H14 . . 120.3 ?
C16 C15 C14 . . 120.7(3) ?
C16 C15 H15 . . 119.7 ?
C14 C15 H15 . . 119.7 ?
C15 C16 C1 . . 121.7(3) ?
C15 C16 H16 . . 119.2 ?
C1 C16 H16 . . 119.2 ?
N4 C17 C18 . . 122.2(3) ?
N4 C17 H17 . . 118.9 ?
C18 C17 H17 . . 118.9 ?
C19 C18 C17 . . 120.0(3) ?
C19 C18 H18 . . 120.0 ?
C17 C18 H18 . . 120.0 ?
C18 C19 C20 . . 118.0(3) ?
C18 C19 H19 . . 121.0 ?
C20 C19 H19 . . 121.0 ?
C21 C20 C19 . . 119.5(3) ?
C21 C20 H20 . . 120.2 ?
C19 C20 H20 . . 120.2 ?
N4 C21 C20 . . 122.1(3) ?
N4 C21 H21 . . 118.9 ?
C20 C21 H21 . . 118.9 ?

loop_
_geom_bond_atom_site_label_1
_geom_bond_atom_site_label_2
_geom_bond_site_symmetry_2
_geom_bond_distance
_geom_bond_publ_flag
Cu1 O1 . 1.906(2) ?
Cu1 N1 . 1.919(2) ?
Cu1 O2 . 1.9566(19) ?
Cu1 N4 . 1.999(2) ?
Cu1 O1 7_755 2.720(2) ?
S1 C6 . 1.743(3) ?
S1 C5 . 1.801(3) ?
S2 C7 . 1.736(3) ?
S2 C6 . 1.758(3) ?
N1 C3 . 1.282(3) ?
N1 N2 . 1.405(3) ?
N2 C4 . 1.303(3) ?
N3 C6 . 1.293(4) ?
N3 C8 . 1.401(4) ?
N4 C17 . 1.341(4) ?
N4 C21 . 1.342(4) ?
O1 C1 . 1.322(3) ?
O2 C4 . 1.298(3) ?
C1 C16 . 1.403(4) ?
C1 C2 . 1.423(4) ?
C2 C13 . 1.403(4) ?
C2 C3 . 1.440(4) ?
C3 H3 . 0.9500 ?
C4 C5 . 1.496(4) ?
C5 H5A . 0.9900 ?
C5 H5B . 0.9900 ?
C7 C12 . 1.395(4) ?
C7 C8 . 1.398(4) ?
C8 C9 . 1.391(4) ?
C9 C10 . 1.376(4) ?
C9 H9 . 0.9500 ?
C10 C11 . 1.392(4) ?
C10 H10 . 0.9500 ?
C11 C12 . 1.375(4) ?
C11 H11 . 0.9500 ?
C12 H12 . 0.9500 ?
C13 C14 . 1.368(4) ?
C13 H13 . 0.9500 ?
C14 C15 . 1.377(5) ?
C14 H14 . 0.9500 ?
C15 C16 . 1.374(4) ?
C15 H15 . 0.9500 ?
C16 H16 . 0.9500 ?
C17 C18 . 1.381(4) ?
C17 H17 . 0.9500 ?
C18 C19 . 1.369(4) ?
C18 H18 . 0.9500 ?
C19 C20 . 1.384(4) ?
C19 H19 . 0.9500 ?
C20 C21 . 1.384(4) ?
C20 H20 . 0.9500 ?
C21 H21 . 0.9500 ?

loop_
_geom_torsion_atom_site_label_1
_geom_torsion_atom_site_label_2
_geom_torsion_atom_site_label_3
_geom_torsion_atom_site_label_4
_geom_torsion_site_symmetry_1
_geom_torsion_site_symmetry_2
_geom_torsion_site_symmetry_3
_geom_torsion_site_symmetry_4
_geom_torsion
_geom_torsion_publ_flag
O1 Cu1 N1 C3 . . . . -22.8(3) ?
O2 Cu1 N1 C3 . . . . 168.0(3) ?
O1 Cu1 N1 C3 7_755 . . . 76.5(2) ?
O1 Cu1 N1 N2 . . . . 163.35(19) ?
O2 Cu1 N1 N2 . . . . -5.89(19) ?
O1 Cu1 N1 N2 7_755 . . . -97.38(19) ?
C3 N1 N2 C4 . . . . -169.8(3) ?
Cu1 N1 N2 C4 . . . . 4.6(3) ?
O1 Cu1 N4 C17 . . . . -163.1(2) ?
O2 Cu1 N4 C17 . . . . 6.4(2) ?
O1 Cu1 N4 C17 7_755 . . . 97.7(2) ?
O1 Cu1 N4 C21 . . . . 15.2(2) ?
O2 Cu1 N4 C21 . . . . -175.4(2) ?
O1 Cu1 N4 C21 7_755 . . . -84.0(2) ?
N1 Cu1 O1 C1 . . . . 29.8(2) ?
O2 Cu1 O1 C1 . . . . 84.8(4) ?
N4 Cu1 O1 C1 . . . . -149.3(2) ?
O1 Cu1 O1 C1 7_755 . . . -60.5(2) ?
O1 Cu1 O2 C4 . . . . -50.3(5) ?
N1 Cu1 O2 C4 . . . . 5.74(19) ?
N4 Cu1 O2 C4 . . . . -175.98(19) ?
O1 Cu1 O2 C4 7_755 . . . 95.49(19) ?
Cu1 O1 C1 C16 . . . . 160.3(2) ?
Cu1 O1 C1 C2 . . . . -22.8(4) ?
O1 C1 C2 C13 . . . . 179.9(3) ?
C16 C1 C2 C13 . . . . -3.2(4) ?
O1 C1 C2 C3 . . . . -1.7(5) ?
C16 C1 C2 C3 . . . . 175.3(3) ?
N2 N1 C3 C2 . . . . -178.7(3) ?
Cu1 N1 C3 C2 . . . . 7.5(4) ?
C13 C2 C3 N1 . . . . -171.6(3) ?
C1 C2 C3 N1 . . . . 10.0(5) ?
Cu1 O2 C4 N2 . . . . -5.4(4) ?
Cu1 O2 C4 C5 . . . . 174.4(2) ?
N1 N2 C4 O2 . . . . 0.7(4) ?
N1 N2 C4 C5 . . . . -179.1(3) ?
O2 C4 C5 S1 . . . . 170.0(2) ?
N2 C4 C5 S1 . . . . -10.2(4) ?
C6 S1 C5 C4 . . . . 158.5(2) ?
C8 N3 C6 S1 . . . . -178.0(2) ?
C8 N3 C6 S2 . . . . -0.3(3) ?
C5 S1 C6 N3 . . . . -4.6(3) ?
C5 S1 C6 S2 . . . . 177.81(18) ?
C7 S2 C6 N3 . . . . 0.6(3) ?
C7 S2 C6 S1 . . . . 178.43(19) ?
C6 S2 C7 C12 . . . . 180.0(3) ?
C6 S2 C7 C8 . . . . -0.6(2) ?
C12 C7 C8 C9 . . . . 0.3(5) ?
S2 C7 C8 C9 . . . . -179.1(2) ?
C12 C7 C8 N3 . . . . -180.0(3) ?
S2 C7 C8 N3 . . . . 0.6(3) ?
C6 N3 C8 C9 . . . . 179.5(3) ?
C6 N3 C8 C7 . . . . -0.2(4) ?
C7 C8 C9 C10 . . . . 0.0(5) ?
N3 C8 C9 C10 . . . . -179.6(3) ?
C8 C9 C10 C11 . . . . -0.3(5) ?
C9 C10 C11 C12 . . . . 0.2(5) ?
C10 C11 C12 C7 . . . . 0.1(5) ?
C8 C7 C12 C11 . . . . -0.4(5) ?
S2 C7 C12 C11 . . . . 178.9(2) ?
C1 C2 C13 C14 . . . . 0.9(5) ?
C3 C2 C13 C14 . . . . -177.6(3) ?
C2 C13 C14 C15 . . . . 1.4(5) ?
C13 C14 C15 C16 . . . . -1.3(6) ?
C14 C15 C16 C1 . . . . -1.1(5) ?
O1 C1 C16 C15 . . . . -179.6(3) ?
C2 C1 C16 C15 . . . . 3.3(5) ?
C21 N4 C17 C18 . . . . -1.3(4) ?
Cu1 N4 C17 C18 . . . . 177.0(2) ?
N4 C17 C18 C19 . . . . -0.4(5) ?
C17 C18 C19 C20 . . . . 2.0(5) ?
C18 C19 C20 C21 . . . . -1.9(5) ?
C17 N4 C21 C20 . . . . 1.4(4) ?
Cu1 N4 C21 C20 . . . . -176.9(2) ?
C19 C20 C21 N4 . . . . 0.2(5) ?
